data_4114035
loop_
_publ_author_name
'Feihe Huang'
'Frank R. Fronczek'
'Harry W. Gibson'

_publ_contact_author_address
;
 Department of Chemistry
 Virginia Polytechnic Institute and State University
 Blacksburg, VA, USA, 24061
;
_publ_contact_author_email hwgibson@vt.edu
_publ_contact_author_fax 540-231-8517
_publ_contact_author_name 'Harry W. Gibson'
_publ_contact_author_phone 540-231-5902
_publ_section_title
;
 A Cryptand/Bisparaquat [3]Pseudorotaxane by Cooperative Complexation
;
_journal_name_full 'Journal of the American Chemical Society'
_journal_page_first 9272
_journal_page_last 9273
_journal_paper_doi 10.1021/ja0355877
_journal_volume 125
_journal_year 2003
_chemical_compound_source
;
?
;
_chemical_formula_moiety ' C114 H140 F24 N4 O38 P4 '
_chemical_formula_sum 'C114 H140 F24 N4 O38 P4'
_chemical_formula_weight 2754.22
_chemical_name_systematic
;                                                                               
?                                                                               
;
_space_group_IT_number 2
_symmetry_cell_setting triclinic
_symmetry_space_group_name_Hall '-P 1'
_symmetry_space_group_name_H-M 'P -1'
_atom_sites_solution_hydrogens geom
_atom_sites_solution_primary direct
_audit_creation_date 03-23-02
_audit_creation_method CRYSTALS_ver_12-03-99
_cell_angle_alpha 80.08(1)
_cell_angle_beta 75.44(1)
_cell_angle_gamma 73.94(2)
_cell_formula_units_Z 1
_cell_length_a 10.974(3)
_cell_length_b 17.451(4)
_cell_length_c 19.735(6)
_cell_measurement_reflns_used 12145
_cell_measurement_temperature 100
_cell_measurement_theta_max 25.35
_cell_measurement_theta_min 2.55
_cell_volume 3493.8(17)
_computing_cell_refinement 'Denzo and Scalepack (Otwinowski & Minor, 1997)'
_computing_data_collection 'COLLECT (Nonius, 2000)'
_computing_data_reduction 'Denzo and Scalepack (Otwinowski & Minor, 1997)'
_computing_molecular_graphics
; 
 CAMERON (Watkin et al 1996) 
;
_computing_publication_material
; 
 CRYSTALS (Watkin et al 2001) 
;
_computing_structure_refinement
; 
 CRYSTALS (Watkin et al 2001) 
;
_computing_structure_solution
; 
 SIR92 (Altomare et al, 1994) 
;
_diffrn_ambient_temperature 100
_diffrn_measured_fraction_theta_full 0.995
_diffrn_measured_fraction_theta_max 0.974
_diffrn_measurement_device 'KappaCCD (with Oxford Cryostream)'
_diffrn_measurement_method ' \w scans with \k offsets'
_diffrn_radiation_monochromator graphite
_diffrn_radiation_source 'fine-focus sealed tube'
_diffrn_radiation_type MoK\a
_diffrn_radiation_wavelength 0.71073
_diffrn_reflns_av_R_equivalents 0.03
_diffrn_reflns_limit_h_max 13
_diffrn_reflns_limit_h_min -13
_diffrn_reflns_limit_k_max 21
_diffrn_reflns_limit_k_min -21
_diffrn_reflns_limit_l_max 23
_diffrn_reflns_limit_l_min -23
_diffrn_reflns_number 54676
_diffrn_reflns_theta_full 24.000
_diffrn_reflns_theta_max 25.532
_diffrn_reflns_theta_min 2.558
_diffrn_standards_decay_% <2
_diffrn_standards_number 0
_exptl_absorpt_coefficient_mu 0.160
_exptl_absorpt_correction_T_max 0.987
_exptl_absorpt_correction_T_min 0.876
_exptl_absorpt_correction_type multi-scan
_exptl_absorpt_process_details 'HKL Scalepack (Otwinowski & Minor 1997)'
_exptl_crystal_colour ' orange '
_exptl_crystal_density_diffrn 1.309
_exptl_crystal_description ' prism '
_exptl_crystal_F_000 1432.0
_exptl_crystal_size_max 0.35
_exptl_crystal_size_mid 0.10
_exptl_crystal_size_min 0.08
_refine_diff_density_max 0.92
_refine_diff_density_min -0.77
_refine_ls_extinction_coef 11.7(708)
_refine_ls_extinction_method 'Larson 1970 Crystallographic Computing eq 22'
_refine_ls_goodness_of_fit_ref 1.0585
_refine_ls_hydrogen_treatment constr
_refine_ls_matrix_type full
_refine_ls_number_parameters 875
_refine_ls_number_reflns 5089
_refine_ls_R_factor_all 0.1832
_refine_ls_R_factor_gt 0.0760
_refine_ls_shift/su_max 0.000156
_refine_ls_structure_factor_coef F
_refine_ls_weighting_details
;
Method = Prince modified Chebychev polynomial, (Watkin, 1994) 
 W = [weight] * [1-(deltaF/6*sigmaF)^2]^2 
 
 2.46 2.32 1.80 
;
_refine_ls_weighting_scheme calc
_refine_ls_wR_factor_all 0.1269
_refine_ls_wR_factor_gt 0.0779
_refine_ls_wR_factor_ref 0.0779
_reflns_limit_h_max 13
_reflns_limit_h_min -12
_reflns_limit_k_max 21
_reflns_limit_k_min -20
_reflns_limit_l_max 23
_reflns_limit_l_min 0
_reflns_number_gt 5089
_reflns_number_total 12707
_reflns_threshold_expression I>3\s(I)
_cod_data_source_file ja0355877.cif
_cod_data_source_block hfh60/hfh83
_cod_original_sg_symbol_H-M 'P -1 '
_cod_original_formula_sum ' C114 H140 F24 N4 O38 P4 '
_cod_database_code 4114035

loop_
_symmetry_equiv_pos_as_xyz
x,y,z
-x,-y,-z

loop_
_atom_site_label
_atom_site_type_symbol
_atom_site_fract_x
_atom_site_fract_y
_atom_site_fract_z
_atom_site_U_iso_or_equiv
_atom_site_occupancy
_atom_site_adp_type
P1 P 0.79830(16) 0.0305(1) 0.22890(9) 0.0383 1.0000 Uani
F2 F 0.8064(4) 0.0568(3) 0.1471(2) 0.0641 1.0000 Uani
F3 F 0.7285(4) -0.0373(2) 0.22531(19) 0.0509 1.0000 Uani
F4 F 0.8678(4) 0.0978(2) 0.2324(2) 0.0565 1.0000 Uani
F5 F 0.9354(4) -0.0309(3) 0.2128(2) 0.0693 1.0000 Uani
F6 F 0.7875(5) 0.0055(3) 0.3113(2) 0.0719 1.0000 Uani
F7 F 0.6592(4) 0.0913(3) 0.2464(3) 0.0751 1.0000 Uani
P8 P 0.14370(16) 0.17559(11) 0.33942(9) 0.0396 1.0000 Uani
F9 F 0.2984(3) 0.1527(2) 0.31678(19) 0.0499 1.0000 Uani
F10 F 0.1516(4) 0.1208(2) 0.41320(18) 0.0500 1.0000 Uani
F11 F 0.1376(3) 0.2294(2) 0.26580(18) 0.0459 1.0000 Uani
F12 F 0.1483(4) 0.2508(2) 0.3736(2) 0.0568 1.0000 Uani
F13 F -0.0098(4) 0.1965(3) 0.3608(2) 0.0697 1.0000 Uani
F14 F 0.1424(5) 0.0994(2) 0.3052(2) 0.0642 1.0000 Uani
C15 C 0.4210(7) 0.5110(4) 0.0664(3) 0.0427 1.0000 Uani
C16 C 0.3654(7) 0.5256(4) 0.0079(3) 0.0451 1.0000 Uani
C17 C 0.4458(7) 0.5146(4) -0.0593(3) 0.0405 1.0000 Uani
C18 C 0.3870(8) 0.5327(4) -0.1228(4) 0.0506 1.0000 Uani
N19 N 0.4142(5) 0.4578(3) -0.1601(3) 0.0380 1.0000 Uani
C20 C 0.3896(7) 0.3913(4) -0.1222(3) 0.0447 1.0000 Uani
C21 C 0.4081(6) 0.3235(4) -0.1544(3) 0.0402 1.0000 Uani
C22 C 0.4563(5) 0.3244(4) -0.2266(3) 0.0325 1.0000 Uani
C23 C 0.4769(5) 0.2520(3) -0.2624(3) 0.0273 1.0000 Uani
C24 C 0.5052(5) 0.2531(4) -0.3346(3) 0.0308 1.0000 Uani
C25 C 0.5281(5) 0.1846(4) -0.3669(3) 0.0350 1.0000 Uani
N26 N 0.5192(4) 0.1154(3) -0.3272(2) 0.0300 1.0000 Uani
C27 C 0.4886(5) 0.1116(4) -0.2569(3) 0.0336 1.0000 Uani
C28 C 0.4677(5) 0.1780(4) -0.2219(3) 0.0317 1.0000 Uani
C29 C 0.5428(6) 0.0406(4) -0.3594(3) 0.0350 1.0000 Uani
C30 C 0.4788(6) 0.3957(4) -0.2632(3) 0.0342 1.0000 Uani
C31 C 0.4578(6) 0.4620(4) -0.2300(3) 0.0411 1.0000 Uani
C32 C 0.1891(5) 0.7931(4) 0.2654(3) 0.0324 1.0000 Uani
C33 C 0.2197(5) 0.8360(4) 0.2003(3) 0.0322 1.0000 Uani
C34 C 0.2576(5) 0.7956(4) 0.1402(3) 0.0337 1.0000 Uani
C35 C 0.2619(6) 0.7148(4) 0.1447(3) 0.0363 1.0000 Uani
C36 C 0.2298(5) 0.6734(4) 0.2112(3) 0.0341 1.0000 Uani
C37 C 0.1948(5) 0.7109(4) 0.2710(3) 0.0356 1.0000 Uani
O38 O 0.2387(4) 0.5929(2) 0.2123(2) 0.0426 1.0000 Uani
C39 C 0.1918(6) 0.5502(4) 0.2781(3) 0.0433 1.0000 Uani
C40 C 0.2020(6) 0.4675(4) 0.2649(4) 0.0424 1.0000 Uani
O41 O 0.3343(4) 0.4244(3) 0.2565(3) 0.0522 1.0000 Uani
C42 C 0.3538(6) 0.3443(4) 0.2413(4) 0.0461 1.0000 Uani
C43 C 0.4633(7) 0.2930(4) 0.2716(4) 0.0505 1.0000 Uani
O44 O 0.5780(4) 0.3181(2) 0.2409(2) 0.0481 1.0000 Uani
C45 C 0.6836(8) 0.2772(5) 0.2751(4) 0.0644 1.0000 Uani
C46 C 0.8019(7) 0.2960(5) 0.2351(4) 0.0593 1.0000 Uani
O47 O 0.7978(5) 0.3780(3) 0.2370(3) 0.0554 1.0000 Uani
O50 O 0.8759(5) 0.5145(3) 0.2495(3) 0.0621 1.0000 Uani
C51 C 0.8735(6) 0.5941(4) 0.2464(4) 0.0543 1.0000 Uani
C52 C 0.9083(6) 0.6363(4) 0.1804(4) 0.0498 1.0000 Uani
C53 C 0.9065(6) 0.7169(4) 0.1786(3) 0.0430 1.0000 Uani
C54 C 0.8701(6) 0.7561(4) 0.2389(3) 0.0392 1.0000 Uani
C55 C 0.8386(6) 0.7091(4) 0.3036(4) 0.0474 1.0000 Uani
C56 C 0.8372(6) 0.6298(4) 0.3073(4) 0.0473 1.0000 Uani
O57 O 0.8061(4) 0.7415(3) 0.3668(2) 0.0493 1.0000 Uani
C58 C 0.8081(6) 0.8233(4) 0.3649(3) 0.0414 1.0000 Uani
C59 C 0.7689(6) 0.8454(4) 0.4378(3) 0.0456 1.0000 Uani
O60 O 0.6373(4) 0.8388(3) 0.4674(2) 0.0424 1.0000 Uani
C61 C 0.5880(6) 0.8702(5) 0.5335(3) 0.0460 1.0000 Uani
C62 C 0.4596(6) 0.8512(4) 0.5663(3) 0.0470 1.0000 Uani
O63 O 0.3694(4) 0.8910(3) 0.5238(2) 0.0392 1.0000 Uani
C64 C 0.2477(6) 0.8719(4) 0.5516(3) 0.0369 1.0000 Uani
C65 C 0.1568(6) 0.9185(4) 0.5067(3) 0.0363 1.0000 Uani
O66 O 0.1933(4) 0.8920(2) 0.4381(2) 0.0366 1.0000 Uani
C67 C 0.0969(5) 0.9316(4) 0.3983(3) 0.0351 1.0000 Uani
C68 C 0.1405(6) 0.9100(3) 0.3244(3) 0.0309 1.0000 Uani
O69 O 0.1508(4) 0.8258(2) 0.3273(2) 0.0363 1.0000 Uani
O70 O 0.9411(4) 0.7537(3) 0.1122(2) 0.0501 1.0000 Uani
C71 C 0.9332(6) 0.8374(4) 0.1055(3) 0.0428 1.0000 Uani
C72 C 0.9816(6) 0.8631(4) 0.0300(3) 0.0459 1.0000 Uani
O73 O 0.8953(4) 0.8536(3) -0.0103(2) 0.0404 1.0000 Uani
C74 C 0.9388(6) 0.8730(4) -0.0839(3) 0.0404 1.0000 Uani
C75 C 0.8493(6) 0.8567(4) -0.1234(3) 0.0476 1.0000 Uani
O76 O 0.7233(4) 0.9071(2) -0.1033(2) 0.0402 1.0000 Uani
C77 C 0.6359(6) 0.8917(4) -0.1391(3) 0.0428 1.0000 Uani
C78 C 0.5013(6) 0.9394(4) -0.1091(3) 0.0436 1.0000 Uani
O79 O 0.4577(4) 0.9049(2) -0.0387(2) 0.0384 1.0000 Uani
C80 C 0.3272(6) 0.9460(4) -0.0088(3) 0.0384 1.0000 Uani
C81 C 0.2921(6) 0.9148(4) 0.0676(3) 0.0427 1.0000 Uani
O82 O 0.2889(4) 0.8326(2) 0.0727(2) 0.0377 1.0000 Uani
C83 C 0.5078(11) 0.2874(5) 0.0538(4) 0.0407 0.7500 Uani
C84 C 0.4148(9) 0.3141(4) 0.0364(4) 0.0303 0.7500 Uani
O85 O 0.6328(9) 0.2504(5) 0.0773(4) 0.0475 0.5000 Uani
O86 O 0.6342(4) 0.8409(3) 0.0550(2) 0.0426 1.0000 Uani
H5 H 0.4359(6) 0.8720(4) 0.6147(3) 0.0500 1.0000 Uiso
H6 H 0.4714(6) 0.7875(4) 0.5729(3) 0.0500 1.0000 Uiso
H7 H 1.0753(6) 0.8185(4) 0.0070(3) 0.0500 1.0000 Uiso
H8 H 0.2224(6) 0.8888(4) 0.6090(3) 0.0500 1.0000 Uiso
H9 H 0.9770(6) 0.9294(4) 0.0245(3) 0.0500 1.0000 Uiso
H10 H 0.9327(6) 0.6071(4) 0.1319(4) 0.0500 1.0000 Uiso
H11 H 0.3182(6) 1.0108(4) -0.0113(3) 0.0500 1.0000 Uiso
H13 H 0.4201(8) 0.5699(4) -0.1659(4) 0.0500 1.0000 Uiso
H14 H 0.2530(6) 0.8095(4) 0.5512(3) 0.0500 1.0000 Uiso
H15 H 0.2962(6) 0.6897(4) 0.0947(3) 0.0500 1.0000 Uiso
H16 H 0.2269(5) 0.9013(4) 0.1964(3) 0.0500 1.0000 Uiso
H18 H 0.0815(6) 0.9486(3) 0.2892(3) 0.0500 1.0000 Uiso
H19 H 0.0634(6) 0.9108(4) 0.5210(3) 0.0500 1.0000 Uiso
H21 H 0.0833(5) 0.9985(4) 0.3930(3) 0.0500 1.0000 Uiso
H22 H 0.2317(6) 0.9175(3) 0.2993(3) 0.0500 1.0000 Uiso
H23 H 0.0926(6) 0.5805(4) 0.2939(3) 0.0500 1.0000 Uiso
H24 H 0.4969(6) 1.0045(4) -0.1100(3) 0.0500 1.0000 Uiso
H25 H 0.6582(6) 0.8376(5) 0.5643(3) 0.0500 1.0000 Uiso
H26 H 0.3806(6) 0.2750(4) -0.1214(3) 0.0500 1.0000 Uiso
H27 H 0.9059(6) 0.8208(4) 0.3471(3) 0.0500 1.0000 Uiso
H28 H 0.1500(6) 0.4650(4) 0.2274(4) 0.0500 1.0000 Uiso
H30 H 0.5399(5) 0.1910(4) -0.4249(3) 0.0500 1.0000 Uiso
H31 H 0.3561(6) 0.9204(4) 0.0884(3) 0.0500 1.0000 Uiso
H35 H 0.8321(6) 0.7880(4) -0.1083(3) 0.0500 1.0000 Uiso
H36 H 0.3413(7) 0.3954(4) -0.0697(3) 0.0500 1.0000 Uiso
H37 H 0.5184(5) 0.3043(4) -0.3716(3) 0.0500 1.0000 Uiso
H38 H 1.0267(6) 0.8374(4) -0.0973(3) 0.0500 1.0000 Uiso
H39 H 0.8127(6) 0.5959(4) 0.3604(4) 0.0500 1.0000 Uiso
H41 H 0.2710(6) 0.3151(4) 0.2673(4) 0.0500 1.0000 Uiso
H42 H 0.1605(6) 0.4432(4) 0.3131(4) 0.0500 1.0000 Uiso
H43 H 0.7456(6) 0.8611(4) 0.3335(3) 0.0500 1.0000 Uiso
H44 H 0.3894(6) 0.3479(4) 0.1888(4) 0.0500 1.0000 Uiso
H45 H 0.6542(6) 0.9134(4) -0.1966(3) 0.0500 1.0000 Uiso
H46 H 0.9985(6) 0.8400(4) 0.1296(3) 0.0500 1.0000 Uiso
H49 H 0.0094(5) 0.9142(4) 0.4178(3) 0.0500 1.0000 Uiso
H50 H 0.1953(6) 0.9493(4) 0.0898(3) 0.0500 1.0000 Uiso
H53 H 0.2965(8) 0.5614(4) -0.1093(4) 0.0500 1.0000 Uiso
H56 H 0.1581(6) 0.9788(4) 0.5009(3) 0.0500 1.0000 Uiso
H58 H 0.8440(6) 0.8616(4) 0.1220(3) 0.0500 1.0000 Uiso
H59 H 0.3517(7) 0.5169(4) 0.1182(3) 0.0500 1.0000 Uiso
H60 H 0.4375(5) 0.1759(4) -0.1683(3) 0.0500 1.0000 Uiso
H61 H 0.5142(6) 0.3996(4) -0.3215(3) 0.0500 1.0000 Uiso
H63 H 0.8816(6) 0.8673(4) -0.1782(3) 0.0500 1.0000 Uiso
H64 H 0.1527(5) 0.6873(4) 0.3272(3) 0.0500 1.0000 Uiso
H65 H 0.4505(6) 0.9243(4) -0.1397(3) 0.0500 1.0000 Uiso
H67 H 0.9509(6) 0.9340(4) -0.0837(3) 0.0500 1.0000 Uiso
H68 H 0.6094(4) 0.8426(3) 0.0143(2) 0.0500 1.0000 Uiso
H74 H 0.6405(6) 0.8270(4) -0.1229(3) 0.0500 1.0000 Uiso
H75 H 0.7264(4) 0.8482(3) 0.0378(2) 0.0500 1.0000 Uiso
H76 H 0.5868(6) 0.9353(5) 0.5357(3) 0.0500 1.0000 Uiso
H78 H 0.4559(6) 0.5211(4) -0.2492(3) 0.0500 1.0000 Uiso
H82 H 0.9121(7) 0.2614(5) 0.2407(4) 0.0500 1.0000 Uiso
H83 H 0.4729(5) 0.0570(4) -0.2279(3) 0.0500 1.0000 Uiso
H85 H 0.2638(6) 0.9345(4) -0.0324(3) 0.0500 1.0000 Uiso
H92 H 0.2326(6) 0.5541(4) 0.3169(3) 0.0500 1.0000 Uiso
H97 H 0.8465(7) 0.2811(5) 0.1743(4) 0.0500 1.0000 Uiso
H161 H 0.2688(7) 0.5425(4) 0.0139(3) 0.0511 1.0000 Uiso
H291 H 0.5316(6) -0.0047(4) -0.3216(3) 0.0441 1.0000 Uiso
H292 H 0.6334(6) 0.0281(4) -0.3884(3) 0.0441 1.0000 Uiso
H293 H 0.4797(6) 0.0479(4) -0.3902(3) 0.0441 1.0000 Uiso
H431 H 0.4431(7) 0.2961(4) 0.3235(4) 0.0673 1.0000 Uiso
H432 H 0.4764(7) 0.2363(4) 0.2627(4) 0.0673 1.0000 Uiso
H541 H 0.8673(6) 0.8142(4) 0.2365(3) 0.0481 1.0000 Uiso
H591 H 0.7747(6) 0.9017(4) 0.4371(3) 0.0551 1.0000 Uiso
H592 H 0.8276(6) 0.8083(4) 0.4673(3) 0.0551 1.0000 Uiso
H451 H 0.6648(8) 0.2965(5) 0.3224(4) 0.0812 1.0000 Uiso
H452 H 0.6929(8) 0.2179(5) 0.2811(4) 0.0812 1.0000 Uiso
C87 C 0.9121(16) 0.4782(8) 0.1918(11) 0.0716 0.5000 Uani
C89 C 0.9289(16) 0.3898(11) 0.2079(11) 0.0737 0.5000 Uani
C92 C 0.8563(15) 0.3804(9) 0.2956(9) 0.0625 0.5000 Uani
C93 C 0.8292(17) 0.466(1) 0.3090(8) 0.0648 0.5000 Uani
H871 H 0.9989(16) 0.4886(8) 0.1686(11) 0.2340 0.5000 Uiso
H872 H 0.8503(16) 0.5018(8) 0.1598(11) 0.2340 0.5000 Uiso
H931 H 0.8723(17) 0.468(1) 0.3474(8) 0.2282 0.5000 Uiso
H932 H 0.7332(17) 0.487(1) 0.3243(8) 0.2282 0.5000 Uiso
H891 H 1.0055(16) 0.3636(11) 0.1728(11) 0.2350 0.5000 Uiso
H921 H 0.8680(15) 0.3456(9) 0.3405(9) 0.2245 0.5000 Uiso
C85 C 0.1050(12) 0.7068(7) 0.4845(6) 0.0783 0.7500 Uani
C86 C -0.0021(16) 0.3438(15) 0.021(1) 0.1685 1.0000 Uani
O88 O 0.259(2) 0.376(1) 0.4645(9) 0.1386 0.5000 Uani
O90 O -0.105(2) 0.3380(12) 0.0435(11) 0.2686 1.0000 Uani
C1 C 0.1313(17) 0.342(1) 0.0038(9) 0.1584 1.0000 Uani
C94 C 0.217(3) 0.6457(18) 0.4576(13) 0.1677 0.7500 Uani
C95 C 0.010(3) 0.4329(14) 0.0323(17) 0.2723 1.0000 Uani
O96 O 0.461(8) 0.6604(12) 0.5043(11) 0.7393 0.5000 Uani
O97 O 0.312(3) 0.600(2) 0.4344(15) 0.2803 0.5000 Uani

loop_
_atom_site_aniso_label
_atom_site_aniso_U_11
_atom_site_aniso_U_22
_atom_site_aniso_U_33
_atom_site_aniso_U_23
_atom_site_aniso_U_13
_atom_site_aniso_U_12
P1 0.0357(9) 0.043(1) 0.0366(9) -0.0041(8) -0.0060(7) -0.0113(8)
F2 0.063(3) 0.097(3) 0.043(2) 0.014(2) -0.0220(19) -0.042(2)
F3 0.060(2) 0.047(2) 0.050(2) -0.0092(18) -0.0135(18) -0.0166(18)
F4 0.052(2) 0.067(3) 0.062(3) -0.016(2) -0.0096(19) -0.031(2)
F5 0.048(2) 0.080(3) 0.087(3) -0.039(3) -0.032(2) 0.007(2)
F6 0.105(4) 0.083(3) 0.046(2) -0.006(2) -0.015(2) -0.054(3)
F7 0.042(2) 0.066(3) 0.117(4) -0.042(3) -0.007(2) -0.002(2)
P8 0.043(1) 0.0480(11) 0.0319(9) 0.0047(8) -0.0124(7) -0.0184(8)
F9 0.042(2) 0.056(2) 0.044(2) 0.0027(18) -0.0081(16) -0.0057(18)
F10 0.053(2) 0.063(2) 0.039(2) 0.0103(18) -0.0159(17) -0.0258(19)
F11 0.053(2) 0.048(2) 0.038(2) 0.0066(17) -0.0143(17) -0.0180(18)
F12 0.079(3) 0.049(2) 0.042(2) -0.0116(18) -0.0024(19) -0.021(2)
F13 0.040(2) 0.105(4) 0.057(3) 0.022(2) -0.0110(18) -0.023(2)
F14 0.103(3) 0.058(3) 0.049(2) 0.009(2) -0.032(2) -0.041(2)
C15 0.060(5) 0.031(4) 0.034(4) -0.010(3) -0.000(3) -0.012(3)
C16 0.047(4) 0.041(4) 0.043(4) -0.007(3) -0.002(3) -0.009(3)
C17 0.060(5) 0.024(3) 0.040(4) -0.003(3) -0.012(3) -0.013(3)
C18 0.075(5) 0.035(4) 0.042(4) -0.008(3) -0.022(3) -0.003(3)
N19 0.043(3) 0.025(3) 0.040(3) -0.001(2) -0.012(2) 0.002(2)
C20 0.062(4) 0.040(4) 0.033(4) -0.003(3) -0.002(3) -0.021(3)
C21 0.054(4) 0.043(4) 0.027(4) -0.004(3) -0.007(3) -0.017(3)
C22 0.023(3) 0.036(4) 0.037(4) -0.004(3) -0.010(2) -0.003(3)
C23 0.018(3) 0.030(3) 0.037(4) -0.009(3) -0.005(2) -0.007(2)
C24 0.040(3) 0.030(4) 0.031(4) -0.009(3) -0.011(3) -0.016(3)
C25 0.025(3) 0.043(4) 0.035(3) 0.004(3) -0.007(2) -0.009(3)
N26 0.026(3) 0.036(3) 0.027(3) -0.000(2) -0.008(2) -0.006(2)
C27 0.031(3) 0.040(4) 0.032(4) -0.002(3) -0.008(3) -0.012(3)
C28 0.024(3) 0.041(4) 0.031(3) -0.003(3) -0.006(2) -0.009(3)
C29 0.042(4) 0.032(4) 0.031(3) -0.003(3) -0.009(3) -0.008(3)
C30 0.038(3) 0.033(4) 0.029(3) -0.001(3) -0.004(3) -0.008(3)
C31 0.043(4) 0.037(4) 0.037(4) 0.003(3) -0.008(3) -0.004(3)
C32 0.021(3) 0.039(4) 0.040(4) -0.012(3) -0.009(2) -0.004(3)
C33 0.026(3) 0.034(3) 0.037(4) -0.011(3) -0.010(3) -0.003(3)
C34 0.029(3) 0.036(4) 0.039(4) -0.000(3) -0.015(3) -0.008(3)
C35 0.032(3) 0.041(4) 0.037(4) -0.003(3) -0.010(3) -0.009(3)
C36 0.027(3) 0.033(4) 0.044(4) -0.016(3) -0.007(3) -0.003(3)
C37 0.026(3) 0.038(4) 0.037(4) -0.005(3) -0.003(3) -0.001(3)
O38 0.051(3) 0.034(3) 0.039(3) -0.010(2) -0.002(2) -0.006(2)
C39 0.033(3) 0.047(4) 0.041(4) -0.002(3) 0.004(3) -0.007(3)
C40 0.039(4) 0.037(4) 0.049(4) -0.011(3) -0.002(3) -0.010(3)
O41 0.045(3) 0.032(3) 0.082(4) -0.014(2) -0.015(2) -0.008(2)
C42 0.047(4) 0.032(4) 0.058(4) -0.009(3) -0.006(3) -0.010(3)
C43 0.060(5) 0.030(4) 0.063(5) -0.002(3) -0.011(4) -0.017(3)
O44 0.052(3) 0.033(2) 0.055(3) 0.006(2) -0.014(2) -0.009(2)
C45 0.090(6) 0.041(4) 0.065(5) 0.008(4) -0.030(5) -0.016(4)
C46 0.044(4) 0.058(5) 0.071(5) -0.011(4) -0.010(4) -0.005(4)
O47 0.059(3) 0.034(3) 0.075(4) 0.001(2) -0.032(3) -0.003(2)
O50 0.068(3) 0.051(4) 0.071(4) -0.013(3) -0.020(3) -0.012(3)
C51 0.036(4) 0.046(5) 0.076(6) -0.011(4) -0.013(4) 0.002(3)
C52 0.031(4) 0.057(5) 0.063(5) -0.013(4) -0.015(3) -0.005(3)
C53 0.035(4) 0.051(5) 0.039(4) -0.004(3) -0.010(3) -0.004(3)
C54 0.036(3) 0.044(4) 0.037(4) -0.006(3) -0.011(3) -0.004(3)
C55 0.028(3) 0.061(5) 0.053(5) -0.010(4) -0.015(3) -0.003(3)
C56 0.037(4) 0.042(4) 0.056(5) -0.009(4) -0.006(3) 0.001(3)
O57 0.043(3) 0.054(3) 0.046(3) -0.010(2) -0.008(2) -0.002(2)
C58 0.034(3) 0.048(4) 0.043(4) -0.009(3) -0.003(3) -0.013(3)
C59 0.036(4) 0.054(4) 0.046(4) -0.014(3) -0.003(3) -0.010(3)
O60 0.029(2) 0.060(3) 0.039(3) -0.012(2) -0.0054(18) -0.010(2)
C61 0.035(4) 0.071(5) 0.033(4) -0.010(3) -0.007(3) -0.013(3)
C62 0.042(4) 0.067(5) 0.025(3) -0.007(3) -0.003(3) -0.006(3)
O63 0.036(2) 0.056(3) 0.026(2) -0.003(2) -0.0040(18) -0.015(2)
C64 0.036(3) 0.049(4) 0.025(3) -0.012(3) 0.002(3) -0.013(3)
C65 0.036(3) 0.039(4) 0.033(3) -0.009(3) -0.001(3) -0.010(3)
O66 0.032(2) 0.040(2) 0.035(2) -0.0092(19) -0.0064(18) -0.0025(18)
C67 0.028(3) 0.034(3) 0.041(4) -0.002(3) -0.011(3) -0.003(3)
C68 0.034(3) 0.032(4) 0.030(3) -0.013(3) -0.006(2) -0.009(3)
O69 0.042(2) 0.035(3) 0.034(2) -0.0106(19) -0.0058(18) -0.0109(19)
O70 0.052(3) 0.056(3) 0.043(3) -0.017(2) -0.012(2) -0.004(2)
C71 0.031(3) 0.058(5) 0.039(4) -0.008(3) -0.008(3) -0.008(3)
C72 0.033(4) 0.062(5) 0.046(4) -0.014(3) -0.008(3) -0.013(3)
O73 0.033(2) 0.057(3) 0.033(2) -0.006(2) -0.0042(18) -0.014(2)
C74 0.035(3) 0.048(4) 0.033(4) -0.012(3) 0.002(3) -0.003(3)
C75 0.049(4) 0.053(4) 0.034(4) -0.004(3) -0.003(3) -0.007(3)
O76 0.041(3) 0.040(2) 0.039(2) -0.005(2) -0.0068(19) -0.012(2)
C77 0.038(4) 0.060(4) 0.036(4) -0.002(3) -0.010(3) -0.022(3)
C78 0.047(4) 0.054(4) 0.032(4) 0.010(3) -0.011(3) -0.023(3)
O79 0.040(2) 0.044(3) 0.031(2) -0.0012(19) -0.0112(18) -0.010(2)
C80 0.034(3) 0.044(4) 0.032(3) 0.001(3) -0.007(3) -0.003(3)
C81 0.041(4) 0.042(4) 0.049(4) -0.010(3) -0.015(3) -0.010(3)
O82 0.047(3) 0.033(3) 0.034(3) -0.0077(19) -0.0086(19) -0.007(2)
C83 0.082(7) 0.022(5) 0.022(4) -0.009(4) 0.005(5) -0.028(5)
C84 0.048(5) 0.013(4) 0.029(4) 0.005(3) -0.024(4) 0.002(4)
O85 0.055(6) 0.047(5) 0.038(5) -0.005(4) -0.023(4) 0.005(4)
O86 0.041(2) 0.058(3) 0.030(2) 0.001(2) -0.0077(18) -0.018(2)
C87 0.069(11) 0.024(8) 0.129(17) -0.011(9) -0.038(11) -0.006(7)
C89 0.06(1) 0.071(12) 0.104(14) -0.00(1) -0.04(1) -0.017(9)
C92 0.06(1) 0.05(1) 0.075(11) 0.006(8) -0.029(8) -0.008(8)
C93 0.080(11) 0.063(11) 0.06(1) 0.015(8) -0.029(8) -0.024(9)
C85 0.080(8) 0.053(7) 0.068(8) -0.012(6) 0.021(6) 0.008(6)
C86 0.087(11) 0.23(2) 0.165(16) -0.019(13) 0.02(1) -0.044(13)
O88 0.203(19) 0.089(11) 0.086(11) -0.005(9) 0.010(11) -0.014(11)
O90 0.26(2) 0.250(18) 0.27(2) -0.008(15) -0.059(17) -0.023(17)
C1 0.146(14) 0.164(14) 0.154(14) -0.028(11) 0.01(1) -0.055(11)
C94 0.15(2) 0.21(3) 0.143(19) 0.048(19) -0.072(17) -0.04(2)
C95 0.27(3) 0.147(16) 0.38(4) -0.13(2) 0.06(2) -0.083(18)
O96 1.9(2) 0.056(12) 0.061(13) -0.02(1) 0.17(5) -0.23(4)
O97 0.16(2) 0.28(3) 0.19(3) 0.13(2) 0.074(19) 0.09(2)

loop_
_atom_type_symbol
_atom_type_scat_dispersion_real
_atom_type_scat_dispersion_imag
_atom_type_scat_Cromer_Mann_a1
_atom_type_scat_Cromer_Mann_b1
_atom_type_scat_Cromer_Mann_a2
_atom_type_scat_Cromer_Mann_b2
_atom_type_scat_Cromer_Mann_a3
_atom_type_scat_Cromer_Mann_b3
_atom_type_scat_Cromer_Mann_a4
_atom_type_scat_Cromer_Mann_b4
_atom_type_scat_Cromer_Mann_c
_atom_type_scat_source
'C   ' 0.0033 0.0016 2.3100 20.8439 1.0200 10.2075 1.5886 0.5687 0.8650 51.6512 0.2156 International_Tables_Vol_IV_Table_2.2B
'H   ' 0.0000 0.0000 0.4930 10.5109 0.3229 26.1257 0.1402 3.1424 0.0408 57.7998 0.0030 International_Tables_Vol_IV_Table_2.2B
'F   ' 0.0171 0.0103 3.5392 10.2825 2.6412 4.2944 1.5170 0.2615 1.0243 26.1476 0.2776 International_Tables_Vol_IV_Table_2.2B
'N   ' 0.0061 0.0033 12.2126 0.0057 3.1322 9.8933 2.0125 28.9975 1.1663 0.5826 -11.5290 International_Tables_Vol_IV_Table_2.2B
'O   ' 0.0106 0.0060 3.0485 13.2771 2.2868 5.7011 1.5463 0.3239 0.8670 32.9089 0.2508 International_Tables_Vol_IV_Table_2.2B
'P   ' 0.1023 0.0942 6.4345 1.9067 4.1791 27.1570 1.7800 0.5260 1.4908 68.1645 1.1149 International_Tables_Vol_IV_Table_2.2B

loop_
_geom_angle_atom_site_label_1
_geom_angle_site_symmetry_1
_geom_angle_atom_site_label_2
_geom_angle_atom_site_label_3
_geom_angle_site_symmetry_3
_geom_angle
_geom_angle_publ_flag
F2 . P1 F3 . 89.8(2) yes
F2 . P1 F4 . 90.2(2) yes
F3 . P1 F4 . 180.0(2) yes
F2 . P1 F5 . 90.6(3) yes
F3 . P1 F5 . 90.3(2) yes
F4 . P1 F5 . 89.6(2) yes
F2 . P1 F6 . 178.8(3) yes
F3 . P1 F6 . 90.3(2) yes
F4 . P1 F6 . 89.7(2) yes
F5 . P1 F6 . 90.6(3) yes
F2 . P1 F7 . 90.3(3) yes
F3 . P1 F7 . 89.1(2) yes
F4 . P1 F7 . 91.0(2) yes
F5 . P1 F7 . 179.0(3) yes
F6 . P1 F7 . 88.5(3) yes
F9 . P8 F10 . 89.9(2) yes
F9 . P8 F11 . 89.4(2) yes
F10 . P8 F11 . 179.3(2) yes
F9 . P8 F12 . 89.9(2) yes
F10 . P8 F12 . 89.9(2) yes
F11 . P8 F12 . 90.3(2) yes
F9 . P8 F13 . 178.5(3) yes
F10 . P8 F13 . 90.2(2) yes
F11 . P8 F13 . 90.4(2) yes
F12 . P8 F13 . 91.5(3) yes
F9 . P8 F14 . 88.9(2) yes
F10 . P8 F14 . 89.7(2) yes
F11 . P8 F14 . 90.1(2) yes
F12 . P8 F14 . 178.7(3) yes
F13 . P8 F14 . 89.6(3) yes
C16 . C15 C17 2_665 120.8(6) yes
C16 . C15 H59 . 115.7(4) no
C17 2_665 C15 H59 . 123.4(4) no
C15 . C16 C17 . 119.5(6) yes
C15 . C16 H161 . 120.1(4) no
C17 . C16 H161 . 120.4(4) no
C15 2_665 C17 C16 . 119.7(6) yes
C15 2_665 C17 C18 . 120.4(6) yes
C16 . C17 C18 . 119.9(6) yes
C17 . C18 N19 . 111.6(5) yes
C17 . C18 H13 . 120.7(4) no
N19 . C18 H13 . 97.8(3) no
C17 . C18 H53 . 108.6(4) no
N19 . C18 H53 . 116.6(3) no
H13 . C18 H53 . 101.346 no
C18 . N19 C20 . 118.7(5) yes
C18 . N19 C31 . 119.4(5) yes
C20 . N19 C31 . 121.9(6) yes
N19 . C20 C21 . 120.3(6) yes
N19 . C20 H36 . 117.3(4) no
C21 . C20 H36 . 121.6(4) no
C20 . C21 C22 . 119.9(6) yes
C20 . C21 H26 . 115.5(4) no
C22 . C21 H26 . 124.6(4) no
C21 . C22 C23 . 120.8(5) yes
C21 . C22 C30 . 117.0(6) yes
C23 . C22 C30 . 122.2(5) yes
C22 . C23 C24 . 123.0(5) yes
C22 . C23 C28 . 119.8(5) yes
C24 . C23 C28 . 117.2(5) yes
C23 . C24 C25 . 122.1(5) yes
C23 . C24 H37 . 125.1(3) no
C25 . C24 H37 . 112.7(4) no
C24 . C25 N26 . 119.4(6) yes
C24 . C25 H30 . 118.1(4) no
N26 . C25 H30 . 121.9(3) no
C25 . N26 C27 . 120.8(5) yes
C25 . N26 C29 . 121.3(5) yes
C27 . N26 C29 . 117.9(5) yes
N26 . C27 C28 . 122.1(5) yes
N26 . C27 H83 . 117.9(3) no
C28 . C27 H83 . 119.8(3) no
C23 . C28 C27 . 118.4(5) yes
C23 . C28 H60 . 119.6(3) no
C27 . C28 H60 . 121.7(3) no
N26 . C29 H291 . 109.8(3) no
N26 . C29 H292 . 109.2(3) no
H291 . C29 H292 . 109.476 no
N26 . C29 H293 . 109.4(3) no
H291 . C29 H293 . 109.476 no
H292 . C29 H293 . 109.476 no
C22 . C30 C31 . 121.6(6) yes
C22 . C30 H61 . 119.3(4) no
C31 . C30 H61 . 119.0(4) no
N19 . C31 C30 . 119.3(6) yes
N19 . C31 H78 . 108.4(4) no
C30 . C31 H78 . 131.6(4) no
C33 . C32 C37 . 120.7(6) yes
C33 . C32 O69 . 123.9(5) yes
C37 . C32 O69 . 115.4(5) yes
C32 . C33 C34 . 118.6(5) yes
C32 . C33 H16 . 120.4(4) no
C34 . C33 H16 . 120.5(3) no
C33 . C34 C35 . 121.4(6) yes
C33 . C34 O82 . 123.5(5) yes
C35 . C34 O82 . 115.1(5) yes
C34 . C35 C36 . 118.5(6) yes
C34 . C35 H15 . 114.5(4) no
C36 . C35 H15 . 126.9(4) no
C35 . C36 C37 . 121.4(6) yes
C35 . C36 O38 . 115.7(5) yes
C37 . C36 O38 . 122.9(5) yes
C32 . C37 C36 . 119.3(6) yes
C32 . C37 H64 . 111.2(3) no
C36 . C37 H64 . 128.7(4) no
C36 . O38 C39 . 117.6(5) yes
O38 . C39 C40 . 107.7(5) yes
O38 . C39 H23 . 105.4(3) no
C40 . C39 H23 . 109.9(3) no
O38 . C39 H92 . 113.8(3) no
C40 . C39 H92 . 115.0(4) no
H23 . C39 H92 . 104.543 no
C39 . C40 O41 . 108.4(5) yes
C39 . C40 H28 . 113.5(4) no
O41 . C40 H28 . 118.7(3) no
C39 . C40 H42 . 102.3(3) no
O41 . C40 H42 . 102.8(3) no
H28 . C40 H42 . 109.480 no
C40 . O41 C42 . 112.3(5) yes
O41 . C42 C43 . 108.1(5) yes
O41 . C42 H41 . 115.1(3) no
C43 . C42 H41 . 103.4(4) no
O41 . C42 H44 . 102.8(3) no
C43 . C42 H44 . 104.4(4) no
H41 . C42 H44 . 122.011 no
C42 . C43 O44 . 110.8(5) yes
C42 . C43 H431 . 109.5(4) no
O44 . C43 H431 . 108.9(4) no
C42 . C43 H432 . 109.0(4) no
O44 . C43 H432 . 109.1(3) no
H431 . C43 H432 . 109.467 no
C43 . O44 C45 . 113.0(5) yes
O44 . C45 C46 . 110.2(6) yes
O44 . C45 H451 . 108.7(4) no
C46 . C45 H451 . 107.9(5) no
O44 . C45 H452 . 110.3(4) no
C46 . C45 H452 . 110.3(4) no
H451 . C45 H452 . 109.467 no
C45 . C46 O47 . 110.6(6) yes
C45 . C46 H82 . 127.6(4) no
O47 . C46 H82 . 103.1(3) no
C45 . C46 H97 . 122.1(5) no
O47 . C46 H97 . 107.4(4) no
H82 . C46 H97 . 81.632 no
C46 . O47 C89 . 108.2(8) yes
C46 . O47 C92 . 106.8(7) yes
C89 . O47 C92 . 71.4(10) yes
C51 . O50 C87 . 120.9(9) yes
C51 . O50 C93 . 126.1(9) yes
C87 . O50 C93 . 112.6(11) yes
O50 . C51 C52 . 118.5(7) yes
O50 . C51 C56 . 119.5(7) yes
C52 . C51 C56 . 122.1(7) yes
C51 . C52 C53 . 117.5(7) yes
C51 . C52 H10 . 120.7(5) no
C53 . C52 H10 . 121.8(4) no
C52 . C53 C54 . 122.8(6) yes
C52 . C53 O70 . 113.7(6) yes
C54 . C53 O70 . 123.4(6) yes
C53 . C54 C55 . 116.3(6) yes
C53 . C54 H541 . 121.8(4) no
C55 . C54 H541 . 121.9(4) no
C54 . C55 C56 . 122.4(7) yes
C54 . C55 O57 . 121.0(6) yes
C56 . C55 O57 . 116.6(6) yes
C51 . C56 C55 . 118.8(7) yes
C51 . C56 H39 . 122.4(4) no
C55 . C56 H39 . 118.7(4) no
C55 . O57 C58 . 118.1(5) yes
O57 . C58 C59 . 108.9(5) yes
O57 . C58 H27 . 101.7(3) no
C59 . C58 H27 . 108.0(3) no
O57 . C58 H43 . 110.6(3) no
C59 . C58 H43 . 110.7(4) no
H27 . C58 H43 . 116.401 no
C58 . C59 O60 . 109.2(5) yes
C58 . C59 H591 . 109.3(4) no
O60 . C59 H591 . 110.0(3) no
C58 . C59 H592 . 109.9(4) no
O60 . C59 H592 . 109.0(3) no
H591 . C59 H592 . 109.467 no
C59 . O60 C61 . 111.6(5) yes
O60 . C61 C62 . 109.2(5) yes
O60 . C61 H25 . 103.7(3) no
C62 . C61 H25 . 109.6(4) no
O60 . C61 H76 . 118.0(3) no
C62 . C61 H76 . 112.9(4) no
H25 . C61 H76 . 102.506 no
C61 . C62 O63 . 109.4(5) yes
C61 . C62 H5 . 103.3(4) no
O63 . C62 H5 . 112.8(3) no
C61 . C62 H6 . 109.5(4) no
O63 . C62 H6 . 111.8(4) no
H5 . C62 H6 . 109.754 no
C62 . O63 C64 . 111.1(5) yes
O63 . C64 C65 . 108.2(5) yes
O63 . C64 H8 . 102.4(3) no
C65 . C64 H8 . 115.3(3) no
O63 . C64 H14 . 112.6(3) no
C65 . C64 H14 . 107.1(3) no
H8 . C64 H14 . 111.285 no
C64 . C65 O66 . 111.4(5) yes
C64 . C65 H19 . 116.7(3) no
O66 . C65 H19 . 98.9(3) no
C64 . C65 H56 . 109.1(3) no
O66 . C65 H56 . 108.1(3) no
H19 . C65 H56 . 112.005 no
C65 . O66 C67 . 110.5(4) yes
O66 . C67 C68 . 110.6(4) yes
O66 . C67 H21 . 110.6(3) no
C68 . C67 H21 . 104.9(3) no
O66 . C67 H49 . 112.9(3) no
C68 . C67 H49 . 104.6(3) no
H21 . C67 H49 . 112.670 no
C67 . C68 O69 . 107.7(5) yes
C67 . C68 H18 . 113.0(3) no
O69 . C68 H18 . 115.2(3) no
C67 . C68 H22 . 114.3(3) no
O69 . C68 H22 . 105.1(3) no
H18 . C68 H22 . 101.362 no
C32 . O69 C68 . 117.6(4) yes
C53 . O70 C71 . 117.2(5) yes
O70 . C71 C72 . 107.6(5) yes
O70 . C71 H46 . 103.1(3) no
C72 . C71 H46 . 105.8(3) no
O70 . C71 H58 . 105.0(3) no
C72 . C71 H58 . 112.9(4) no
H46 . C71 H58 . 121.236 no
C71 . C72 O73 . 109.0(5) yes
C71 . C72 H7 . 110.8(4) no
O73 . C72 H7 . 100.7(3) no
C71 . C72 H9 . 107.8(4) no
O73 . C72 H9 . 107.1(3) no
H7 . C72 H9 . 120.726 no
C72 . O73 C74 . 112.4(5) yes
O73 . C74 C75 . 109.8(5) yes
O73 . C74 H38 . 106.4(3) no
C75 . C74 H38 . 109.6(3) no
O73 . C74 H67 . 99.4(3) no
C75 . C74 H67 . 122.9(4) no
H38 . C74 H67 . 107.464 no
C74 . C75 O76 . 109.3(5) yes
C74 . C75 H35 . 113.6(4) no
O76 . C75 H35 . 103.9(3) no
C74 . C75 H63 . 111.8(3) no
O76 . C75 H63 . 108.7(3) no
H35 . C75 H63 . 109.199 no
C75 . O76 C77 . 110.3(5) yes
O76 . C77 C78 . 107.7(5) yes
O76 . C77 H45 . 113.5(3) no
C78 . C77 H45 . 104.9(3) no
O76 . C77 H74 . 103.2(3) no
C78 . C77 H74 . 108.6(4) no
H45 . C77 H74 . 118.673 no
C77 . C78 O79 . 109.3(5) yes
C77 . C78 H24 . 112.4(4) no
O79 . C78 H24 . 110.7(3) no
C77 . C78 H65 . 99.4(4) no
O79 . C78 H65 . 106.2(3) no
H24 . C78 H65 . 118.049 no
C78 . O79 C80 . 111.5(4) yes
O79 . C80 C81 . 109.5(5) yes
O79 . C80 H11 . 111.0(3) no
C81 . C80 H11 . 107.3(4) no
O79 . C80 H85 . 110.5(3) no
C81 . C80 H85 . 106.3(4) no
H11 . C80 H85 . 112.079 no
C80 . C81 O82 . 109.0(5) yes
C80 . C81 H31 . 106.2(4) no
O82 . C81 H31 . 111.6(3) no
C80 . C81 H50 . 108.1(3) no
O82 . C81 H50 . 108.6(3) no
H31 . C81 H50 . 113.228 no
C34 . O82 C81 . 115.6(5) yes
C84 . C83 O85 . 179.3(8) yes
H68 . O86 H75 . 102.481 no
O50 . C87 C89 . 112.0(16) yes
O50 . C87 H871 . 104.6(8) no
C89 . C87 H871 . 108.1(10) no
O50 . C87 H872 . 111.0(7) no
C89 . C87 H872 . 111.5(9) no
H871 . C87 H872 . 109.467 no
O47 . C89 C87 . 105.6(13) yes
O47 . C89 C92 . 54.3(9) yes
C87 . C89 C92 . 102.1(15) yes
O47 . C89 H891 . 134.5(8) no
C87 . C89 H891 . 107.7(11) no
C92 . C89 H891 . 141.6(7) no
O47 . C92 C89 . 54.2(8) yes
O47 . C92 C93 . 108.4(11) yes
C89 . C92 C93 . 98.7(12) yes
O47 . C92 H921 . 135.1(6) no
C89 . C92 H921 . 141.0(7) no
C93 . C92 H921 . 108.2(8) no
O50 . C93 C92 . 112.4(13) yes
O50 . C93 H931 . 108.3(7) no
C92 . C93 H931 . 108.7(8) no
O50 . C93 H932 . 109.3(7) no
C92 . C93 H932 . 108.6(9) no
H931 . C93 H932 . 109.467 no
O90 . C86 C1 . 169.9(25) yes
O90 . C86 C95 . 109.9(23) yes
C1 . C86 C95 . 73.3(15) yes
C85 . C94 O97 . 176.0(31) yes

loop_
_geom_bond_atom_site_label_1
_geom_bond_atom_site_label_2
_geom_bond_site_symmetry_2
_geom_bond_distance
_geom_bond_publ_flag
P1 F2 . 1.588(4) yes
P1 F3 . 1.596(4) yes
P1 F4 . 1.587(4) yes
P1 F5 . 1.581(4) yes
P1 F6 . 1.592(5) yes
P1 F7 . 1.594(4) yes
P8 F9 . 1.595(4) yes
P8 F10 . 1.606(4) yes
P8 F11 . 1.594(4) yes
P8 F12 . 1.593(4) yes
P8 F13 . 1.583(4) yes
P8 F14 . 1.598(4) yes
C15 C16 . 1.39(1) yes
C15 C17 2_665 1.38(1) yes
C15 H59 . 1.111 no
C16 C17 . 1.408(9) yes
C16 H161 . 1.000 no
C17 C18 . 1.498(9) yes
C18 N19 . 1.531(8) yes
C18 H13 . 1.031 no
C18 H53 . 0.972 no
N19 C20 . 1.323(8) yes
N19 C31 . 1.337(8) yes
C20 C21 . 1.381(9) yes
C20 H36 . 1.043 no
C21 C22 . 1.388(9) yes
C21 H26 . 1.041 no
C22 C23 . 1.488(9) yes
C22 C30 . 1.380(8) yes
C23 C24 . 1.378(8) yes
C23 C28 . 1.411(8) yes
C24 C25 . 1.383(9) yes
C24 H37 . 1.070 no
C25 N26 . 1.335(8) yes
C25 H30 . 1.110 no
N26 C27 . 1.339(7) yes
N26 C29 . 1.480(8) yes
C27 C28 . 1.386(9) yes
C27 H83 . 1.058 no
C28 H60 . 1.023 no
C29 H291 . 1.000 no
C29 H292 . 1.000 no
C29 H293 . 1.000 no
C30 C31 . 1.364(9) yes
C30 H61 . 1.114 no
C31 H78 . 1.032 no
C32 C33 . 1.383(9) yes
C32 C37 . 1.405(9) yes
C32 O69 . 1.357(7) yes
C33 C34 . 1.398(8) yes
C33 H16 . 1.152 no
C34 C35 . 1.386(9) yes
C34 O82 . 1.382(7) yes
C35 C36 . 1.397(9) yes
C35 H15 . 1.086 no
C36 C37 . 1.365(8) yes
C36 O38 . 1.378(7) yes
C37 H64 . 1.141 no
O38 C39 . 1.432(7) yes
C39 C40 . 1.480(9) yes
C39 H23 . 1.064 no
C39 H92 . 1.000 no
C40 O41 . 1.421(8) yes
C40 H28 . 1.055 no
C40 H42 . 1.021 no
O41 C42 . 1.426(8) yes
C42 C43 . 1.48(1) yes
C42 H41 . 1.131 no
C42 H44 . 1.009 no
C43 O44 . 1.405(8) yes
C43 H431 . 1.000 no
C43 H432 . 1.000 no
O44 C45 . 1.442(9) yes
C45 C46 . 1.431(11) yes
C45 H451 . 1.000 no
C45 H452 . 1.000 no
C46 O47 . 1.427(9) yes
C46 H82 . 1.216 no
C46 H97 . 1.220 no
O47 C89 . 1.466(18) yes
O47 C92 . 1.469(17) yes
O50 C51 . 1.373(9) yes
O50 C87 . 1.32(2) yes
O50 C93 . 1.394(16) yes
C51 C52 . 1.401(11) yes
C51 C56 . 1.37(1) yes
C52 C53 . 1.39(1) yes
C52 H10 . 1.101 no
C53 C54 . 1.389(9) yes
C53 O70 . 1.368(8) yes
C54 C55 . 1.414(9) yes
C54 H541 . 1.000 no
C55 C56 . 1.38(1) yes
C55 O57 . 1.382(8) yes
C56 H39 . 1.118 no
O57 C58 . 1.427(8) yes
C58 C59 . 1.480(9) yes
C58 H27 . 1.033 no
C58 H43 . 1.055 no
C59 O60 . 1.444(7) yes
C59 H591 . 1.000 no
C59 H592 . 1.000 no
O60 C61 . 1.422(7) yes
C61 C62 . 1.496(9) yes
C61 H25 . 1.076 no
C61 H76 . 1.141 no
C62 O63 . 1.416(8) yes
C62 H5 . 1.027 no
C62 H6 . 1.072 no
O63 C64 . 1.418(7) yes
C64 C65 . 1.479(9) yes
C64 H8 . 1.165 no
C64 H14 . 1.075 no
C65 O66 . 1.431(7) yes
C65 H19 . 1.032 no
C65 H56 . 1.043 no
O66 C67 . 1.428(7) yes
C67 C68 . 1.496(8) yes
C67 H21 . 1.125 no
C67 H49 . 1.049 no
C68 O69 . 1.433(7) yes
C68 H18 . 1.087 no
C68 H22 . 1.032 no
O70 C71 . 1.425(8) yes
C71 C72 . 1.485(9) yes
C71 H46 . 0.969 no
C71 H58 . 0.949 no
C72 O73 . 1.439(7) yes
C72 H7 . 1.145 no
C72 H9 . 1.131 no
O73 C74 . 1.423(7) yes
C74 C75 . 1.506(9) yes
C74 H38 . 0.991 no
C74 H67 . 1.110 no
C75 O76 . 1.419(8) yes
C75 H35 . 1.237 no
C75 H63 . 1.051 no
O76 C77 . 1.428(7) yes
C77 C78 . 1.509(9) yes
C77 H45 . 1.119 no
C77 H74 . 1.109 no
C78 O79 . 1.434(7) yes
C78 H24 . 1.121 no
C78 H65 . 1.024 no
O79 C80 . 1.438(7) yes
C80 C81 . 1.503(9) yes
C80 H11 . 1.100 no
C80 H85 . 1.007 no
C81 O82 . 1.430(7) yes
C81 H31 . 0.933 no
C81 H50 . 1.089 no
C83 C84 . 1.111(12) yes
C83 O85 . 1.497(14) yes
O86 H68 . 0.904 no
O86 H75 . 1.019 no
C87 C89 . 1.49(2) yes
C87 H871 . 1.000 no
C87 H872 . 1.000 no
C89 C92 . 1.71(3) yes
C89 H891 . 1.000 no
C92 C93 . 1.50(2) yes
C92 H921 . 1.000 no
C93 H931 . 1.000 no
C93 H932 . 1.000 no
C85 C94 . 1.44(3) yes
C86 O90 . 1.13(2) yes
C86 C1 . 1.41(2) yes
C86 C95 . 1.65(3) yes
C94 O97 . 1.17(3) yes
